data_2012271
loop_
_publ_author_name
'Glidewell, Christopher'
'Low, John N.'
'McWilliam, Susan A.'
'Skakle, Janet M. S.'
'Wardell, James L.'

_publ_section_title
;
 Hydrogen bonding in nitroaniline analogues: a three-dimensional
 framework in 2-amino-6-nitro-1,3-benzothiazole
;
_journal_issue 10
_journal_name_full 'Acta Crystallographica Section C'
_journal_page_first 1209
_journal_page_last 1211
_journal_paper_doi 10.1107/S0108270101012574
_journal_volume 57
_journal_year 2001
_chemical_formula_iupac 'C7 H5 N3 O2 S'
_chemical_formula_moiety 'C7 H5 N3 O2 S'
_chemical_formula_sum 'C7 H5 N3 O2 S'
_chemical_formula_weight 195.20
_chemical_name_systematic
;
2-Amino-6-nitrobenzothiazole
;
_space_group_IT_number 14
_symmetry_cell_setting monoclinic
_symmetry_space_group_name_Hall '-P 2yn'
_symmetry_space_group_name_H-M 'P 1 21/n 1'
_cell_angle_alpha 90
_cell_angle_beta 93.252(2)
_cell_angle_gamma 90
_cell_formula_units_Z 4
_cell_length_a 3.7715(2)
_cell_length_b 15.6399(8)
_cell_length_c 13.3484(9)
_cell_measurement_reflns_used 1785
_cell_measurement_temperature 150(2)
_cell_measurement_theta_max 27.49
_cell_measurement_theta_min 3.02
_cell_volume 786.10(8)
_computing_cell_refinement 'DENZO-SMN (Otwinowski & Minor, 1997)'
_computing_data_collection 'KappaCCD Server Software (Nonius, 1997)'
_computing_data_reduction DENZO-SMN
_computing_molecular_graphics 'PLATON (Spek, 2001)'
_computing_publication_material 'SHELXL97 (Sheldrick, 1997) and PRPKAPPA (Ferguson, 1999)'
_computing_structure_refinement 'SHELXL97 (Sheldrick, 1997)'
_computing_structure_solution 'SHELXS97 (Sheldrick, 1997)'
_diffrn_ambient_temperature 150(2)
_diffrn_measured_fraction_theta_full .994
_diffrn_measured_fraction_theta_max .994
_diffrn_measurement_device_type 'Nonius KappaCCD'
_diffrn_measurement_method '\f scans, and \w scans with \k offsets'
_diffrn_radiation_monochromator graphite
_diffrn_radiation_source 'fine-focus sealed X-ray tube'
_diffrn_radiation_type 'Mo K\a'
_diffrn_radiation_wavelength .71073
_diffrn_reflns_av_R_equivalents .061
_diffrn_reflns_av_sigmaI/netI .0722
_diffrn_reflns_limit_h_max 4
_diffrn_reflns_limit_h_min -4
_diffrn_reflns_limit_k_max 20
_diffrn_reflns_limit_k_min -20
_diffrn_reflns_limit_l_max 17
_diffrn_reflns_limit_l_min -17
_diffrn_reflns_number 8740
_diffrn_reflns_theta_full 27.49
_diffrn_reflns_theta_max 27.49
_diffrn_reflns_theta_min 3.02
_diffrn_standards_decay_% negligible
_exptl_absorpt_coefficient_mu .376
_exptl_absorpt_correction_T_max .990
_exptl_absorpt_correction_T_min .837
_exptl_absorpt_correction_type multi-scan
_exptl_absorpt_process_details '(DENZO-SMN; Otwinowski & Minor, 1997)'
_exptl_crystal_colour yellow
_exptl_crystal_density_diffrn 1.649
_exptl_crystal_density_method 'not measured'
_exptl_crystal_description needle
_exptl_crystal_F_000 400
_exptl_crystal_size_max .48
_exptl_crystal_size_mid .10
_exptl_crystal_size_min .02
_refine_diff_density_max .318
_refine_diff_density_min -.382
_refine_ls_extinction_method none
_refine_ls_goodness_of_fit_ref 1.014
_refine_ls_hydrogen_treatment constr
_refine_ls_matrix_type full
_refine_ls_number_parameters 118
_refine_ls_number_reflns 1785
_refine_ls_number_restraints 0
_refine_ls_restrained_S_all 1.014
_refine_ls_R_factor_all .0777
_refine_ls_R_factor_gt .0451
_refine_ls_shift/su_max <0.001
_refine_ls_shift/su_mean .000
_refine_ls_structure_factor_coef Fsqd
_refine_ls_weighting_details 'w = 1/[\s^2^(Fo^2^)+(0.0528P)^2^] where P = (Fo^2^+2Fc^2^)/3'
_refine_ls_weighting_scheme calc
_refine_ls_wR_factor_ref .1081
_reflns_number_gt 1252
_reflns_number_total 1785
_reflns_threshold_expression I>2\s(I)
_cod_data_source_file gg1076.cif
_cod_data_source_block I
_cod_depositor_comments
;
The following automatic conversions were performed:

'_exptl_absorpt_correction_type' value 'Multi-scan' changed to
'multi-scan' according to
/home/saulius/struct/CIF-dictionaries/cif_core.dic dictionary named
'cif_core.dic' version 2.4.1 from 2010-06-29.

Automatic conversion script
Id: cif_fix_values 1715 2011-07-08 13:25:40Z adriana 
;
_cod_original_sg_symbol_H-M 'P 21/n'
_cod_database_code 2012271
_cod_database_fobs_code 2012271

loop_
_symmetry_equiv_pos_as_xyz
'x, y, z'
'-x+1/2, y+1/2, -z+1/2'
'-x, -y, -z'
'x+1/2, -y+1/2, z+1/2'

loop_
_atom_site_label
_atom_site_fract_x
_atom_site_fract_y
_atom_site_fract_z
_atom_site_U_iso_or_equiv
_atom_site_adp_type
_atom_site_calc_flag
_atom_site_refinement_flags
_atom_site_occupancy
_atom_site_disorder_assembly
_atom_site_disorder_group
_atom_site_type_symbol
S1 .13369(14) .59656(4) .73695(4) .0212(2) Uani d . 1 . . S
C2 .2747(5) .55738(15) .62235(16) .0194(5) Uani d . 1 . . C
N2 .4038(4) .60932(12) .55432(13) .0222(4) Uani d . 1 . . N
N3 .2508(5) .47380(11) .60927(13) .0191(4) Uani d . 1 . . N
C4 .1075(5) .43604(14) .69082(15) .0168(5) Uani d . 1 . . C
C5 .0369(5) .34875(14) .69966(16) .0200(5) Uani d . 1 . . C
C6 -.1067(5) .31891(14) .78566(16) .0204(5) Uani d . 1 . . C
C7 -.1796(5) .37582(15) .86222(15) .0181(5) Uani d . 1 . . C
N7 -.3315(5) .34311(13) .95236(13) .0238(5) Uani d . 1 . . N
O71 -.3864(4) .26500(11) .95848(12) .0351(5) Uani d . 1 . . O
O72 -.4024(4) .39324(11) 1.01911(12) .0324(4) Uani d . 1 . . O
C8 -.1189(5) .46298(14) .85607(15) .0173(5) Uani d . 1 . . C
C9 .0242(5) .49212(14) .76966(16) .0173(5) Uani d . 1 . . C
H21 .4774 .5883 .4980 .027 Uiso calc R 1 . . H
H22 .4155 .6647 .5657 .027 Uiso calc R 1 . . H
H5 .0872 .3105 .6471 .024 Uiso calc R 1 . . H
H6 -.1558 .2597 .7928 .025 Uiso calc R 1 . . H
H8 -.1731 .5008 .9088 .021 Uiso calc R 1 . . H

loop_
_atom_site_aniso_label
_atom_site_aniso_U_11
_atom_site_aniso_U_22
_atom_site_aniso_U_33
_atom_site_aniso_U_12
_atom_site_aniso_U_13
_atom_site_aniso_U_23
S1 .0260(3) .0155(3) .0226(3) .0001(2) .0053(2) -.0009(2)
C2 .0147(11) .0208(14) .0224(12) .0009(9) -.0011(9) .0011(10)
N2 .0311(11) .0167(11) .0196(10) -.0021(8) .0084(8) -.0023(8)
N3 .0205(10) .0184(11) .0187(10) .0008(7) .0027(7) -.0005(8)
C4 .0145(11) .0167(13) .0193(12) .0007(8) .0005(8) -.0005(9)
C5 .0216(12) .0175(13) .0208(12) .0019(9) .0009(9) -.0025(9)
C6 .0213(13) .0155(13) .0246(13) .0020(9) .0015(9) .0009(10)
C7 .0154(11) .0198(13) .0194(11) .0009(9) .0028(8) .0021(9)
N7 .0236(11) .0231(12) .0249(11) .0010(8) .0033(8) .0028(9)
O71 .0518(11) .0170(10) .0382(11) -.0036(8) .0164(8) .0056(8)
O72 .0478(11) .0251(10) .0256(9) .0002(8) .0136(8) -.0038(8)
C8 .0169(11) .0192(13) .0159(11) .0023(9) .0011(8) -.0021(9)
C9 .0155(11) .0142(12) .0218(12) .0008(8) -.0016(9) -.0008(9)

loop_
_atom_type_symbol
_atom_type_description
_atom_type_scat_dispersion_real
_atom_type_scat_dispersion_imag
_atom_type_scat_source
C C .0033 .0016 'International Tables Vol C Tables 4.2.6.8 and 6.1.1.4'
H H .0000 .0000 'International Tables Vol C Tables 4.2.6.8 and 6.1.1.4'
N N .0061 .0033 'International Tables Vol C Tables 4.2.6.8 and 6.1.1.4'
O O .0106 .0060 'International Tables Vol C Tables 4.2.6.8 and 6.1.1.4'
S S .1246 .1234 'International Tables Vol C Tables 4.2.6.8 and 6.1.1.4'

loop_
_geom_angle_atom_site_label_1
_geom_angle_atom_site_label_2
_geom_angle_atom_site_label_3
_geom_angle
_geom_angle_publ_flag
C9 S1 C2 88.80(10) no
N3 C2 N2 122.58(19) no
N3 C2 S1 115.99(16) no
N2 C2 S1 121.42(17) no
C2 N2 H21 120.0 no
C2 N2 H22 120.0 no
H21 N2 H22 120.0 no
C2 N3 C4 110.30(18) no
N3 C4 C5 124.86(19) no
N3 C4 C9 115.8(2) no
C5 C4 C9 119.34(19) no
C6 C5 C4 119.1(2) no
C6 C5 H5 120.4 no
C4 C5 H5 120.4 no
C5 C6 C7 119.8(2) no
C5 C6 H6 120.1 no
C7 C6 H6 120.1 no
C8 C7 C6 123.0(2) no
C8 C7 N7 117.99(19) no
C6 C7 N7 119.0(2) no
O72 N7 O71 122.43(18) no
O72 N7 C7 119.21(19) no
O71 N7 C7 118.36(19) no
C9 C8 C7 116.7(2) no
C9 C8 H8 121.7 no
C7 C8 H8 121.7 no
C8 C9 C4 122.0(2) no
C8 C9 S1 128.90(17) no
C4 C9 S1 109.10(16) no

loop_
_geom_bond_atom_site_label_1
_geom_bond_atom_site_label_2
_geom_bond_site_symmetry_2
_geom_bond_distance
_geom_bond_publ_flag
S1 C2 . 1.758(2) y
C2 N3 . 1.321(3) y
N3 C4 . 1.376(3) y
C4 C5 . 1.397(3) y
C5 C6 . 1.378(3) y
C6 C7 . 1.394(3) y
C7 C8 . 1.386(3) y
C8 C9 . 1.378(3) y
C9 S1 . 1.746(2) y
C4 C9 . 1.419(3) y
C2 N2 . 1.331(3) y
C7 N7 . 1.455(3) y
N7 O71 . 1.243(2) y
N7 O72 . 1.228(2) y
N2 H21 . .8800 no
N2 H22 . .8800 no
C5 H5 . .9500 no
C6 H6 . .9500 no
C8 H8 . .9500 no

loop_
_geom_hbond_atom_site_label_D
_geom_hbond_atom_site_label_H
_geom_hbond_atom_site_label_A
_geom_hbond_site_symmetry_A
_geom_hbond_distance_DH
_geom_hbond_distance_HA
_geom_hbond_distance_DA
_geom_hbond_angle_DHA
_geom_hbond_publ_flag
N2 H21 N3 3_666 .88 2.05 2.912(2) 165 y
N2 H22 O71 2_456 .88 2.54 3.119(2) 124 y
N2 H22 O71 2_556 .88 2.41 3.051(2) 130 y
C8 H8 O72 3_467 .95 2.53 3.381(3) 149 y

loop_
_geom_torsion_atom_site_label_1
_geom_torsion_atom_site_label_2
_geom_torsion_atom_site_label_3
_geom_torsion_atom_site_label_4
_geom_torsion
_geom_torsion_publ_flag
C6 C7 N7 O71 1.0(3) y
C6 C7 N7 O72 -178.61(18) y
C8 C7 N7 O71 -179.93(17) no
C8 C7 N7 O72 .4(3) no

loop_
_cod_related_entry_id
_cod_related_entry_database
_cod_related_entry_code
1 ChemSpider 21284
